data_9012550
loop_
_publ_author_name
'Kjekshus, A.'
'Rakke, T.'
'Andresen, A.'

_publ_section_title
;
 Compounds of the marcasite type crystal structure. IX. Structural data for
 FeAs2, FeSe2, NiAs2, NiSb2, and CuSe2
;
_journal_name_full 'Acta Chemica Scandinavica A'
_journal_page_first 996
_journal_page_last 1000
_journal_volume 28
_journal_year 1974
_chemical_compound_source Synthetic
_chemical_formula_sum 'As2 Fe'
_chemical_name_mineral Lollingite
_space_group_IT_number 58
_symmetry_space_group_name_Hall '-P 2 2n'
_symmetry_space_group_name_H-M 'P n n m'
_cell_angle_alpha 90
_cell_angle_beta 90
_cell_angle_gamma 90
_cell_length_a 5.3012
_cell_length_b 5.9858
_cell_length_c 2.8822
_cell_formula_units_Z 2
_cell_volume 91.458
_database_code_amcsd 0011935
_exptl_crystal_density_diffrn 7.469
_cod_original_formula_sum 'Fe As2'
_cod_database_code 9012550

loop_
_space_group_symop_operation_xyz
x,y,z
1/2+x,1/2-y,1/2+z
1/2-x,1/2+y,1/2-z
1/2-x,1/2+y,1/2+z
1/2+x,1/2-y,1/2-z
x,y,-z
-x,-y,z
-x,-y,-z

loop_
_atom_site_label
_atom_site_fract_x
_atom_site_fract_y
_atom_site_fract_z
Fe 0.00000 0.00000 0.00000
As 0.17630 0.36240 0.00000

loop_
_cod_related_entry_id
_cod_related_entry_database
_cod_related_entry_code
1 AMCSD 0011935
